data_7226638
loop_
_publ_author_name
'Yang, Jin-Xia'
'Qin, Ye-Yan'
'Ye, Run-Ping'
'Zhang, Xin'
'Yao, Yuan-Gen'

_publ_section_title
;
 Employing mixed-ligand strategy to construct a series of luminescent
 Cd(ii) compounds with structural diversities
;
_journal_issue 42
_journal_name_full CrystEngComm
_journal_page_first 8309
_journal_paper_doi 10.1039/C6CE01607C
_journal_volume 18
_journal_year 2016
_chemical_formula_moiety 'C24 H35 Cd N6 O4, 5(H2 O)'
_chemical_formula_sum 'C24 H45 Cd N6 O9'
_chemical_formula_weight 674.07
_chemical_name_systematic
; 
 ? 
;
_space_group_IT_number 2
_symmetry_cell_setting triclinic
_symmetry_space_group_name_Hall '-P 1'
_symmetry_space_group_name_H-M 'P -1'
_atom_sites_solution_hydrogens geom
_atom_sites_solution_primary direct
_atom_sites_solution_secondary difmap
_audit_creation_method SHELXL-97
_audit_update_record
;
2016-05-26 deposited with the CCDC.
2016-09-23 downloaded from the CCDC.
;
_cell_angle_alpha 106.753(6)
_cell_angle_beta 91.980(4)
_cell_angle_gamma 94.345(4)
_cell_formula_units_Z 2
_cell_length_a 8.3519(3)
_cell_length_b 10.8757(8)
_cell_length_c 18.0060(10)
_cell_measurement_reflns_used 2761
_cell_measurement_temperature 293(2)
_cell_measurement_theta_max 25.2480
_cell_measurement_theta_min 2.6480
_cell_volume 1558.89(16)
_computing_cell_refinement 'Bruker FRAMBO'
_computing_data_collection 'Bruker FRAMBO'
_computing_data_reduction 'Bruker SAINT'
_computing_molecular_graphics 'Bruker SHELXTL'
_computing_publication_material 'Bruker SHELXTL'
_computing_structure_refinement 'SHELXL-97 (Sheldrick, 1997)'
_computing_structure_solution 'SHELXS-97 (Sheldrick, 1990)'
_diffrn_ambient_temperature 293(2)
_diffrn_measured_fraction_theta_full 0.999
_diffrn_measured_fraction_theta_max 0.999
_diffrn_measurement_device_type 'multiwire proportional'
_diffrn_measurement_method 'phi and omega scans'
_diffrn_radiation_monochromator graphite
_diffrn_radiation_source 'fine-focus sealed tube'
_diffrn_radiation_type MoK\a
_diffrn_radiation_wavelength 0.71073
_diffrn_reflns_av_R_equivalents 0.0406
_diffrn_reflns_av_sigmaI/netI 0.0750
_diffrn_reflns_limit_h_max 9
_diffrn_reflns_limit_h_min -9
_diffrn_reflns_limit_k_max 12
_diffrn_reflns_limit_k_min -10
_diffrn_reflns_limit_l_max 21
_diffrn_reflns_limit_l_min -20
_diffrn_reflns_number 10104
_diffrn_reflns_theta_full 25.00
_diffrn_reflns_theta_max 25.00
_diffrn_reflns_theta_min 2.37
_diffrn_standards_decay_% none
_diffrn_standards_interval_count 0
_diffrn_standards_interval_time none
_diffrn_standards_number none
_exptl_absorpt_coefficient_mu 0.756
_exptl_absorpt_correction_T_max 1.00000
_exptl_absorpt_correction_T_min 0.68314
_exptl_absorpt_correction_type multi-scan
_exptl_absorpt_process_details crystalclear
_exptl_crystal_colour colorless
_exptl_crystal_density_diffrn 1.436
_exptl_crystal_density_method 'not measured'
_exptl_crystal_description prism
_exptl_crystal_F_000 702.0
_exptl_crystal_size_max 0.3
_exptl_crystal_size_mid 0.1
_exptl_crystal_size_min 0.1
_refine_diff_density_max 1.313
_refine_diff_density_min -0.941
_refine_diff_density_rms 0.113
_refine_ls_extinction_method none
_refine_ls_goodness_of_fit_ref 1.054
_refine_ls_hydrogen_treatment mixed
_refine_ls_matrix_type full
_refine_ls_number_parameters 361
_refine_ls_number_reflns 5471
_refine_ls_number_restraints 159
_refine_ls_restrained_S_all 1.179
_refine_ls_R_factor_all 0.0867
_refine_ls_R_factor_gt 0.0663
_refine_ls_shift/su_max 0.000
_refine_ls_shift/su_mean 0.000
_refine_ls_structure_factor_coef Fsqd
_refine_ls_weighting_details 'calc w=1/[\s^2^(Fo^2^)+(0.0888P)^2^+2.8748P] where P=(Fo^2^+2Fc^2^)/3'
_refine_ls_weighting_scheme calc
_refine_ls_wR_factor_gt 0.1677
_refine_ls_wR_factor_ref 0.1858
_reflns_number_gt 4351
_reflns_number_total 5471
_reflns_threshold_expression >2sigma(I)
_cod_data_source_file c6ce01607c2.cif
_cod_data_source_block compound-3
_cod_depositor_comments
;
The following automatic conversions were performed:

'_symmetry_cell_setting' value 'Triclinic' changed to 'triclinic'
according to
/usr/data/users/saulius/crontab/automatic-downloads/rss-feeds/RSC/lib/dictionaries/cif_core.dic
dictionary named 'cif_core.dic' version 2.4.2 from 2011-04-26.

Automatic conversion script
Id: cif_fix_values 4268 2015-11-12 08:31:59Z antanas 

 Adding full bibliography for 7226631--7226638.cif.
;
_cod_original_cell_volume 1558.89(15)
_cod_database_code 7226638

loop_
_symmetry_equiv_pos_as_xyz
'x, y, z'
'-x, -y, -z'

loop_
_atom_site_label
_atom_site_type_symbol
_atom_site_fract_x
_atom_site_fract_y
_atom_site_fract_z
_atom_site_U_iso_or_equiv
_atom_site_adp_type
_atom_site_occupancy
_atom_site_symmetry_multiplicity
_atom_site_calc_flag
_atom_site_refinement_flags
Cd1 Cd 0.49953(6) 0.00126(5) 0.24389(3) 0.0389(2) Uani 1 1 d .
C1 C 0.6363(10) 0.2563(9) 0.2461(5) 0.0560(15) Uani 1 1 d U
C2 C 0.6847(13) 0.3959(9) 0.2518(6) 0.0707(18) Uani 1 1 d U
H2A H 0.6192 0.4494 0.2893 0.085 Uiso 1 1 calc R
H2B H 0.7955 0.4162 0.2723 0.085 Uiso 1 1 calc R
C3 C 0.6708(15) 0.4328(11) 0.1792(7) 0.089(2) Uani 1 1 d U
H3A H 0.5578 0.4207 0.1621 0.106 Uiso 1 1 calc R
H3B H 0.7030 0.5244 0.1920 0.106 Uiso 1 1 calc R
C4 C 0.7578(17) 0.3696(12) 0.1146(7) 0.104(2) Uani 1 1 d U
H4A H 0.7216 0.2785 0.0985 0.125 Uiso 1 1 calc R
H4B H 0.8709 0.3781 0.1310 0.125 Uiso 1 1 calc R
C5 C 0.7380(16) 0.4257(12) 0.0397(7) 0.102(2) Uani 1 1 d U
H5A H 0.6250 0.4280 0.0262 0.123 Uiso 1 1 calc R
H5B H 0.7900 0.5125 0.0519 0.123 Uiso 1 1 calc R
C6 C 0.8170(16) 0.3354(12) -0.0286(7) 0.097(2) Uani 1 1 d U
H6A H 0.9207 0.3184 -0.0097 0.116 Uiso 1 1 calc R
H6B H 0.7509 0.2539 -0.0456 0.116 Uiso 1 1 calc R
C7 C 0.8425(14) 0.3846(11) -0.0993(6) 0.089(2) Uani 1 1 d U
H7A H 0.9176 0.4613 -0.0854 0.107 Uiso 1 1 calc R
H7B H 0.7413 0.4060 -0.1184 0.107 Uiso 1 1 calc R
C8 C 0.9132(12) 0.2710(11) -0.1649(6) 0.084(2) Uani 1 1 d U
H8A H 0.9590 0.3051 -0.2045 0.100 Uiso 1 1 calc R
H8B H 0.9975 0.2347 -0.1418 0.100 Uiso 1 1 calc R
C9 C 0.7790(11) 0.1682(10) -0.2008(5) 0.0605(15) Uani 1 1 d U
C10 C 0.6103(12) -0.2076(8) 0.0837(5) 0.063(3) Uani 1 1 d .
H10A H 0.5823 -0.2778 0.1018 0.076 Uiso 1 1 calc R
C11 C 0.6838(12) -0.2135(9) 0.0166(6) 0.068(3) Uani 1 1 d .
H11A H 0.7156 -0.2868 -0.0189 0.082 Uiso 1 1 calc R
C12 C 0.6417(9) -0.0175(7) 0.0763(4) 0.0420(17) Uani 1 1 d .
H12A H 0.6416 0.0716 0.0881 0.050 Uiso 1 1 calc R
C13 C 0.7826(9) -0.0466(9) -0.0471(4) 0.049(2) Uani 1 1 d .
H13A H 0.7465 0.0361 -0.0471 0.059 Uiso 1 1 calc R
H13B H 0.7525 -0.1071 -0.0978 0.059 Uiso 1 1 calc R
C14 C 0.9597(11) -0.0331(14) -0.0347(5) 0.092(4) Uani 1 1 d .
H14A H 0.9931 -0.1199 -0.0480 0.111 Uiso 1 1 calc R
H14B H 1.0014 0.0054 -0.0732 0.111 Uiso 1 1 calc R
C15 C 0.5025(10) 0.0952(8) 0.4343(5) 0.050(2) Uani 1 1 d .
H15A H 0.5664 0.0304 0.4377 0.060 Uiso 1 1 calc R
C16 C 0.4643(10) 0.1920(8) 0.4956(5) 0.054(2) Uani 1 1 d .
H16A H 0.4967 0.2064 0.5476 0.065 Uiso 1 1 calc R
C17 C 0.3542(9) 0.2092(8) 0.3879(5) 0.0447(18) Uani 1 1 d .
H17A H 0.2953 0.2400 0.3534 0.054 Uiso 1 1 calc R
C18 C 0.3139(9) 0.3875(8) 0.5065(5) 0.053(2) Uani 1 1 d .
H18A H 0.2585 0.3790 0.5515 0.064 Uiso 1 1 calc R
H18B H 0.2380 0.4129 0.4729 0.064 Uiso 1 1 calc R
C19 C 0.4524(10) 0.4910(8) 0.5328(5) 0.055(2) Uani 1 1 d .
H19A H 0.4105 0.5720 0.5592 0.066 Uiso 1 1 calc R
H19B H 0.5232 0.4687 0.5698 0.066 Uiso 1 1 calc R
C20 C 0.6971(9) -0.2176(7) 0.2988(4) 0.0453(17) Uani 1 1 d U
H20A H 0.6129 -0.2816 0.2805 0.054 Uiso 1 1 calc R
C21 C 0.8366(9) -0.2326(8) 0.3348(4) 0.0452(16) Uani 1 1 d U
H21A H 0.8652 -0.3068 0.3458 0.054 Uiso 1 1 calc R
C22 C 0.8416(9) -0.0390(8) 0.3254(4) 0.0464(17) Uani 1 1 d U
H22A H 0.8775 0.0457 0.3289 0.056 Uiso 1 1 calc R
C23 C 1.0780(9) -0.0820(9) 0.3986(5) 0.0556(19) Uani 1 1 d U
H23A H 1.1430 -0.1546 0.3860 0.067 Uiso 1 1 calc R
H23B H 1.1364 -0.0110 0.3857 0.067 Uiso 1 1 calc R
C24 C 1.0537(11) -0.0443(12) 0.4814(6) 0.088(3) Uani 1 1 d U
H24A H 1.0238 -0.1235 0.4940 0.105 Uiso 1 1 calc R
H24B H 1.1587 -0.0118 0.5072 0.105 Uiso 1 1 calc R
O1 O 0.7284(7) 0.1945(6) 0.2747(4) 0.0625(14) Uani 1 1 d U
O2 O 0.5013(6) 0.2064(5) 0.2143(3) 0.0543(13) Uani 1 1 d U
O3 O 0.7811(6) 0.0541(6) -0.1982(3) 0.0571(13) Uani 1 1 d U
O4 O 0.6596(7) 0.2030(6) -0.2310(4) 0.0610(14) Uani 1 1 d U
N1 N 0.5842(7) -0.0842(6) 0.1201(3) 0.0415(15) Uani 1 1 d .
N2 N 0.7011(7) -0.0913(6) 0.0121(3) 0.0409(15) Uani 1 1 d .
N3 N 0.4343(7) 0.1061(6) 0.3672(4) 0.0421(15) Uani 1 1 d .
N4 N 0.3681(7) 0.2646(6) 0.4654(4) 0.0436(15) Uani 1 1 d .
N5 N 0.6987(7) -0.0960(6) 0.2933(3) 0.0426(14) Uani 1 1 d U
N6 N 0.9261(7) -0.1174(6) 0.3516(4) 0.0432(13) Uani 1 1 d U
O1W O 0.6930(8) 0.3917(7) -0.3112(4) 0.079(2) Uani 1 1 d .
H1WB H 0.6708 0.3663 -0.2720 0.118 Uiso 1 1 d RD
H1WA H 0.7380 0.4680 -0.2941 0.118 Uiso 1 1 d RD
O2W O 1.0696(8) -0.4154(7) 0.4164(4) 0.082(2) Uani 1 1 d .
H2WA H 1.1488 -0.4257 0.3875 0.123 Uiso 1 1 d RD
H2WB H 1.0876 -0.3751 0.4644 0.123 Uiso 1 1 d RD
O3W O 0.9189(9) 0.3415(7) 0.4196(4) 0.089(2) Uani 1 1 d .
H3WA H 0.9604 0.3776 0.3879 0.134 Uiso 1 1 d RD
H3WB H 0.8663 0.2990 0.3777 0.134 Uiso 1 1 d RD
O4W O 0.9471(8) -0.1702(7) -0.2371(5) 0.097(3) Uani 1 1 d .
H4WA H 1.0476 -0.1636 -0.2431 0.146 Uiso 1 1 d RD
H4WB H 0.9244 -0.0924 -0.2210 0.146 Uiso 1 1 d RD
O5W O 0.2509(8) 0.3591(7) 0.2061(5) 0.100(3) Uani 1 1 d .
H5WA H 0.2433 0.3586 0.2530 0.150 Uiso 1 1 d RD
H5WB H 0.3472 0.3387 0.2026 0.150 Uiso 1 1 d RD

loop_
_atom_site_aniso_label
_atom_site_aniso_U_11
_atom_site_aniso_U_22
_atom_site_aniso_U_33
_atom_site_aniso_U_23
_atom_site_aniso_U_13
_atom_site_aniso_U_12
Cd1 0.0378(3) 0.0390(4) 0.0377(3) 0.0073(2) 0.0024(2) 0.0046(2)
C1 0.050(3) 0.046(3) 0.071(3) 0.016(3) 0.002(3) 0.001(3)
C2 0.080(4) 0.045(3) 0.083(4) 0.016(3) -0.001(4) -0.006(3)
C3 0.114(5) 0.060(4) 0.089(4) 0.021(3) 0.016(4) -0.007(4)
C4 0.131(5) 0.079(5) 0.097(4) 0.017(4) 0.026(4) -0.006(4)
C5 0.123(5) 0.086(5) 0.088(4) 0.014(4) 0.022(4) -0.010(4)
C6 0.106(5) 0.090(5) 0.085(4) 0.013(4) 0.011(4) -0.007(4)
C7 0.088(4) 0.086(4) 0.079(4) 0.009(3) 0.001(4) -0.012(4)
C8 0.068(4) 0.090(4) 0.076(4) 0.005(4) 0.008(3) -0.019(3)
C9 0.053(3) 0.070(3) 0.057(3) 0.018(3) 0.011(3) -0.011(3)
C10 0.090(7) 0.037(5) 0.062(6) 0.010(4) 0.036(5) -0.004(5)
C11 0.085(7) 0.043(5) 0.069(6) 0.002(4) 0.029(5) 0.005(5)
C12 0.046(4) 0.038(4) 0.040(4) 0.008(3) 0.005(3) 0.004(3)
C13 0.048(5) 0.066(6) 0.036(4) 0.020(4) 0.005(3) 0.002(4)
C14 0.052(6) 0.177(13) 0.059(6) 0.065(8) -0.005(4) -0.034(7)
C15 0.059(5) 0.049(5) 0.049(5) 0.021(4) 0.003(4) 0.020(4)
C16 0.070(6) 0.057(6) 0.042(5) 0.021(4) 0.008(4) 0.022(5)
C17 0.041(4) 0.046(5) 0.049(5) 0.017(4) 0.003(3) 0.003(4)
C18 0.050(5) 0.046(5) 0.062(5) 0.008(4) 0.025(4) 0.011(4)
C19 0.060(5) 0.042(5) 0.059(5) 0.008(4) 0.018(4) 0.009(4)
C20 0.044(4) 0.038(4) 0.050(4) 0.008(3) 0.002(3) -0.002(3)
C21 0.044(4) 0.039(4) 0.055(4) 0.018(3) 0.002(3) 0.006(3)
C22 0.049(4) 0.044(4) 0.050(4) 0.020(3) 0.000(3) 0.002(3)
C23 0.036(4) 0.073(5) 0.058(4) 0.021(4) -0.003(3) 0.004(4)
C24 0.056(5) 0.123(8) 0.066(5) -0.003(6) -0.018(4) 0.022(5)
O1 0.048(3) 0.056(3) 0.088(4) 0.028(3) 0.002(3) 0.002(3)
O2 0.046(3) 0.044(3) 0.067(3) 0.010(3) 0.000(2) 0.000(2)
O3 0.047(3) 0.069(3) 0.056(3) 0.021(3) 0.004(2) 0.000(3)
O4 0.059(3) 0.057(3) 0.068(3) 0.022(3) 0.006(3) -0.006(3)
N1 0.038(3) 0.043(4) 0.043(4) 0.011(3) 0.010(3) 0.005(3)
N2 0.036(3) 0.048(4) 0.038(3) 0.011(3) 0.005(2) 0.002(3)
N3 0.048(4) 0.034(4) 0.042(4) 0.007(3) 0.006(3) 0.006(3)
N4 0.044(4) 0.042(4) 0.045(4) 0.010(3) 0.013(3) 0.007(3)
N5 0.049(3) 0.036(3) 0.042(3) 0.012(3) -0.002(3) 0.004(3)
N6 0.036(3) 0.049(3) 0.047(3) 0.018(3) 0.001(2) 0.003(3)
O1W 0.077(4) 0.088(5) 0.084(5) 0.043(4) 0.019(4) 0.004(4)
O2W 0.082(5) 0.098(6) 0.077(5) 0.035(4) 0.018(4) 0.030(4)
O3W 0.101(6) 0.090(6) 0.071(5) 0.020(4) -0.010(4) 0.005(4)
O4W 0.061(4) 0.091(6) 0.150(8) 0.044(5) 0.037(4) 0.018(4)
O5W 0.066(5) 0.077(5) 0.159(8) 0.035(5) 0.008(5) 0.013(4)

loop_
_atom_type_symbol
_atom_type_description
_atom_type_scat_dispersion_real
_atom_type_scat_dispersion_imag
_atom_type_scat_source
C C 0.0033 0.0016 'International Tables Vol C Tables 4.2.6.8 and 6.1.1.4'
H H 0.0000 0.0000 'International Tables Vol C Tables 4.2.6.8 and 6.1.1.4'
Cd Cd -0.8075 1.2024 'International Tables Vol C Tables 4.2.6.8 and 6.1.1.4'
N N 0.0061 0.0033 'International Tables Vol C Tables 4.2.6.8 and 6.1.1.4'
O O 0.0106 0.0060 'International Tables Vol C Tables 4.2.6.8 and 6.1.1.4'

loop_
_geom_angle_atom_site_label_1
_geom_angle_atom_site_label_2
_geom_angle_atom_site_label_3
_geom_angle
_geom_angle_site_symmetry_1
_geom_angle_site_symmetry_3
N3 Cd1 N1 173.6(2) . .
N3 Cd1 N5 90.5(2) . .
N1 Cd1 N5 89.8(2) . .
N3 Cd1 O3 92.5(2) . 2_655
N1 Cd1 O3 91.7(2) . 2_655
N5 Cd1 O3 136.4(2) . 2_655
N3 Cd1 O2 88.1(2) . .
N1 Cd1 O2 86.9(2) . .
N5 Cd1 O2 132.12(19) . .
O3 Cd1 O2 91.43(19) 2_655 .
N3 Cd1 O4 97.3(2) . 2_655
N1 Cd1 O4 89.1(2) . 2_655
N5 Cd1 O4 83.3(2) . 2_655
O3 Cd1 O4 53.2(2) 2_655 2_655
O2 Cd1 O4 144.2(2) . 2_655
N3 Cd1 O1 82.0(2) . .
N1 Cd1 O1 91.7(2) . .
N5 Cd1 O1 81.8(2) . .
O3 Cd1 O1 141.6(2) 2_655 .
O2 Cd1 O1 50.65(18) . .
O4 Cd1 O1 165.1(2) 2_655 .
N3 Cd1 C9 97.5(2) . 2_655
N1 Cd1 C9 88.4(2) . 2_655
N5 Cd1 C9 109.9(3) . 2_655
O3 Cd1 C9 26.7(2) 2_655 2_655
O2 Cd1 C9 117.7(3) . 2_655
O4 Cd1 C9 26.6(2) 2_655 2_655
O1 Cd1 C9 168.3(3) . 2_655
O1 C1 O2 121.5(8) . .
O1 C1 C2 119.8(8) . .
O2 C1 C2 118.7(8) . .
C3 C2 C1 116.8(8) . .
C3 C2 H2A 108.1 . .
C1 C2 H2A 108.1 . .
C3 C2 H2B 108.1 . .
C1 C2 H2B 108.1 . .
H2A C2 H2B 107.3 . .
C4 C3 C2 119.5(11) . .
C4 C3 H3A 107.4 . .
C2 C3 H3A 107.4 . .
C4 C3 H3B 107.4 . .
C2 C3 H3B 107.4 . .
H3A C3 H3B 107.0 . .
C3 C4 C5 114.0(11) . .
C3 C4 H4A 108.7 . .
C5 C4 H4A 108.7 . .
C3 C4 H4B 108.7 . .
C5 C4 H4B 108.7 . .
H4A C4 H4B 107.6 . .
C6 C5 C4 107.7(10) . .
C6 C5 H5A 110.2 . .
C4 C5 H5A 110.2 . .
C6 C5 H5B 110.2 . .
C4 C5 H5B 110.2 . .
H5A C5 H5B 108.5 . .
C7 C6 C5 116.1(11) . .
C7 C6 H6A 108.3 . .
C5 C6 H6A 108.3 . .
C7 C6 H6B 108.3 . .
C5 C6 H6B 108.3 . .
H6A C6 H6B 107.4 . .
C6 C7 C8 107.1(10) . .
C6 C7 H7A 110.3 . .
C8 C7 H7A 110.3 . .
C6 C7 H7B 110.3 . .
C8 C7 H7B 110.3 . .
H7A C7 H7B 108.5 . .
C9 C8 C7 108.9(8) . .
C9 C8 H8A 109.9 . .
C7 C8 H8A 109.9 . .
C9 C8 H8B 109.9 . .
C7 C8 H8B 109.9 . .
H8A C8 H8B 108.3 . .
O4 C9 O3 120.7(8) . .
O4 C9 C8 116.6(9) . .
O3 C9 C8 122.6(10) . .
O4 C9 Cd1 61.0(4) . 2_655
O3 C9 Cd1 60.2(4) . 2_655
C8 C9 Cd1 169.7(7) . 2_655
N1 C10 C11 109.7(8) . .
N1 C10 H10A 125.2 . .
C11 C10 H10A 125.2 . .
N2 C11 C10 106.1(8) . .
N2 C11 H11A 126.9 . .
C10 C11 H11A 126.9 . .
N1 C12 N2 112.4(7) . .
N1 C12 H12A 123.8 . .
N2 C12 H12A 123.8 . .
N2 C13 C14 112.9(6) . .
N2 C13 H13A 109.0 . .
C14 C13 H13A 109.0 . .
N2 C13 H13B 109.0 . .
C14 C13 H13B 109.0 . .
H13A C13 H13B 107.8 . .
C14 C14 C13 123.7(13) 2_755 .
C14 C14 H14A 106.4 2_755 .
C13 C14 H14A 106.4 . .
C14 C14 H14B 106.4 2_755 .
C13 C14 H14B 106.4 . .
H14A C14 H14B 106.5 . .
C16 C15 N3 110.4(7) . .
C16 C15 H15A 124.8 . .
N3 C15 H15A 124.8 . .
C15 C16 N4 105.9(7) . .
C15 C16 H16A 127.0 . .
N4 C16 H16A 127.0 . .
N3 C17 N4 111.6(7) . .
N3 C17 H17A 124.2 . .
N4 C17 H17A 124.2 . .
N4 C18 C19 111.7(6) . .
N4 C18 H18A 109.3 . .
C19 C18 H18A 109.3 . .
N4 C18 H18B 109.3 . .
C19 C18 H18B 109.3 . .
H18A C18 H18B 107.9 . .
C19 C19 C18 113.1(9) 2_666 .
C19 C19 H19A 109.0 2_666 .
C18 C19 H19A 109.0 . .
C19 C19 H19B 109.0 2_666 .
C18 C19 H19B 109.0 . .
H19A C19 H19B 107.8 . .
N5 C20 C21 110.0(7) . .
N5 C20 H20A 125.0 . .
C21 C20 H20A 125.0 . .
C20 C21 N6 106.1(7) . .
C20 C21 H21A 126.9 . .
N6 C21 H21A 126.9 . .
N6 C22 N5 111.8(7) . .
N6 C22 H22A 124.1 . .
N5 C22 H22A 124.1 . .
C24 C23 N6 112.2(7) . .
C24 C23 H23A 109.2 . .
N6 C23 H23A 109.2 . .
C24 C23 H23B 109.2 . .
N6 C23 H23B 109.2 . .
H23A C23 H23B 107.9 . .
C24 C24 C23 125.1(13) 2_756 .
C24 C24 H24A 106.0 2_756 .
C23 C24 H24A 106.0 . .
C24 C24 H24B 106.0 2_756 .
C23 C24 H24B 106.0 . .
H24A C24 H24B 106.3 . .
C1 O1 Cd1 88.8(5) . .
C1 O2 Cd1 98.8(5) . .
C9 O3 Cd1 93.1(5) . 2_655
C9 O4 Cd1 92.4(5) . 2_655
C12 N1 C10 105.4(6) . .
C12 N1 Cd1 125.2(5) . .
C10 N1 Cd1 128.5(5) . .
C12 N2 C11 106.4(6) . .
C12 N2 C13 126.5(7) . .
C11 N2 C13 126.9(7) . .
C17 N3 C15 105.4(6) . .
C17 N3 Cd1 126.6(5) . .
C15 N3 Cd1 126.3(5) . .
C17 N4 C16 106.7(7) . .
C17 N4 C18 126.1(7) . .
C16 N4 C18 126.5(7) . .
C22 N5 C20 104.8(6) . .
C22 N5 Cd1 125.8(5) . .
C20 N5 Cd1 129.4(5) . .
C22 N6 C21 107.3(6) . .
C22 N6 C23 126.2(7) . .
C21 N6 C23 126.1(7) . .
H1WB O1W H1WA 107.2 . .
H2WA O2W H2WB 118.4 . .
H3WA O3W H3WB 79.4 . .
H4WA O4W H4WB 103.7 . .
H5WA O5W H5WB 95.9 . .

loop_
_geom_bond_atom_site_label_1
_geom_bond_atom_site_label_2
_geom_bond_distance
_geom_bond_site_symmetry_2
Cd1 N3 2.290(6) .
Cd1 N1 2.312(6) .
Cd1 N5 2.321(6) .
Cd1 O3 2.429(5) 2_655
Cd1 O2 2.438(6) .
Cd1 O4 2.447(6) 2_655
Cd1 O1 2.651(6) .
Cd1 C9 2.795(9) 2_655
C1 O1 1.249(10) .
C1 O2 1.255(10) .
C1 C2 1.515(12) .
C2 C3 1.477(14) .
C2 H2A 0.9700 .
C2 H2B 0.9700 .
C3 C4 1.423(15) .
C3 H3A 0.9700 .
C3 H3B 0.9700 .
C4 C5 1.641(16) .
C4 H4A 0.9700 .
C4 H4B 0.9700 .
C5 C6 1.539(16) .
C5 H5A 0.9700 .
C5 H5B 0.9700 .
C6 C7 1.533(15) .
C6 H6A 0.9700 .
C6 H6B 0.9700 .
C7 C8 1.608(15) .
C7 H7A 0.9700 .
C7 H7B 0.9700 .
C8 C9 1.506(12) .
C8 H8A 0.9700 .
C8 H8B 0.9700 .
C9 O4 1.253(11) .
C9 O3 1.257(11) .
C9 Cd1 2.795(9) 2_655
C10 N1 1.350(10) .
C10 C11 1.361(12) .
C10 H10A 0.9300 .
C11 N2 1.352(11) .
C11 H11A 0.9300 .
C12 N1 1.298(9) .
C12 N2 1.339(9) .
C12 H12A 0.9300 .
C13 N2 1.461(9) .
C13 C14 1.478(12) .
C13 H13A 0.9700 .
C13 H13B 0.9700 .
C14 C14 1.372(19) 2_755
C14 H14A 0.9700 .
C14 H14B 0.9700 .
C15 C16 1.354(11) .
C15 N3 1.359(10) .
C15 H15A 0.9300 .
C16 N4 1.370(10) .
C16 H16A 0.9300 .
C17 N3 1.317(10) .
C17 N4 1.347(10) .
C17 H17A 0.9300 .
C18 N4 1.444(9) .
C18 C19 1.513(11) .
C18 H18A 0.9700 .
C18 H18B 0.9700 .
C19 C19 1.495(15) 2_666
C19 H19A 0.9700 .
C19 H19B 0.9700 .
C20 N5 1.354(9) .
C20 C21 1.358(10) .
C20 H20A 0.9300 .
C21 N6 1.358(10) .
C21 H21A 0.9300 .
C22 N6 1.322(9) .
C22 N5 1.333(9) .
C22 H22A 0.9300 .
C23 C24 1.454(13) .
C23 N6 1.462(9) .
C23 H23A 0.9700 .
C23 H23B 0.9700 .
C24 C24 1.41(2) 2_756
C24 H24A 0.9700 .
C24 H24B 0.9700 .
O3 Cd1 2.429(5) 2_655
O4 Cd1 2.447(6) 2_655
O1W H1WB 0.8501 .
O1W H1WA 0.8500 .
O2W H2WA 0.8500 .
O2W H2WB 0.8500 .
O3W H3WA 0.8500 .
O3W H3WB 0.8500 .
O4W H4WA 0.8500 .
O4W H4WB 0.8499 .
O5W H5WA 0.8500 .
O5W H5WB 0.8500 .
